data_7027908
loop_
_publ_author_name
'Filippou, Alexander C.'
'Winter, Johannes G.'
'Kociok-K\"ohn, Gabriele'
'Hinz, Isolde'

_publ_contact_author
;
    Alexander C. Filippou
    Institut f\"ur Anorganische und Allgemeine Chemie der
    Humboldt Universit\"at zu Berlin
    Hessische Strasse 1-2
    10115 Berlin
    Bundesrepublik Deutschland
;
_publ_section_title
;
 Dimetallagermanes of molybdenum and tungsten: synthesis, structure and
 reactions&#x200A;
;
_journal_issue 12
_journal_name_full 'Journal of the Chemical Society, Dalton Transactions'
_journal_page_first 2029
_journal_paper_doi 10.1039/a801380b
_journal_year 1998
_chemical_formula_moiety 'C18 H19 Cl2 Ge Mo2 O5 P'
_chemical_formula_structural
;
 ((C5 H5) Mo (C O)3)) Ge Cl2 ((C5 H5) Mo (C O)2 (P(C H3)3)'
;
_chemical_formula_sum 'C18 H19 Cl2 Ge Mo2 O5 P'
_chemical_formula_weight 681.69
_chemical_name_systematic
; 
 ? 
;
_space_group_IT_number 14
_symmetry_cell_setting monoclinic
_symmetry_space_group_name_Hall '-P 2yn'
_symmetry_space_group_name_H-M 'P 1 21/n 1'
_atom_sites_solution_hydrogens geom
_atom_sites_solution_primary direct
_atom_sites_solution_secondary difmap
_audit_creation_method SHELXL
_cell_angle_alpha 90.00
_cell_angle_beta 116.203(12)
_cell_angle_gamma 90.00
_cell_formula_units_Z 8
_cell_length_a 17.876(3)
_cell_length_b 15.859(3)
_cell_length_c 18.691(3)
_cell_measurement_reflns_used 2000
_cell_measurement_temperature 200(2)
_cell_measurement_theta_max 26
_cell_measurement_theta_min 2.1
_cell_volume 4754.3(15)
_computing_cell_refinement 'IPDS (STOE, 1996)'
_computing_data_collection 'IPDS (STOE, 1996)'
_computing_data_reduction 'IPDS (Software 2.65, 1996)'
_computing_molecular_graphics
;
 L.Zsolnai,H.Pritzkow,ZORTEP,ORTEP program for PC,Universit\"at 
Heidelberg 1994
;
_computing_publication_material 'SHELXL-93 (Sheldrick, 1993)'
_computing_structure_refinement 'SHELXL-93 (Sheldrick, 1993)'
_computing_structure_solution 'SHELXS-86 (Sheldrick, 1990)'
_diffrn_ambient_temperature 200(2)
_diffrn_measurement_device STOE-IPDS
_diffrn_measurement_method \f-rotation
_diffrn_radiation_monochromator graphite
_diffrn_radiation_source 'fine-focus sealed tube'
_diffrn_radiation_type MoK\a
_diffrn_radiation_wavelength 0.71073
_diffrn_reflns_av_R_equivalents 0.0669
_diffrn_reflns_av_sigmaI/netI 0.0611
_diffrn_reflns_limit_h_max 19
_diffrn_reflns_limit_h_min -21
_diffrn_reflns_limit_k_max 19
_diffrn_reflns_limit_k_min 0
_diffrn_reflns_limit_l_max 23
_diffrn_reflns_limit_l_min 0
_diffrn_reflns_number 33291
_diffrn_reflns_theta_max 26.08
_diffrn_reflns_theta_min 2.11
_diffrn_standards_number 200
_exptl_absorpt_coefficient_mu 2.482
_exptl_absorpt_correction_type none
_exptl_crystal_colour yellow
_exptl_crystal_density_diffrn 1.905
_exptl_crystal_description 'irregular shape'
_exptl_crystal_F_000 2656
_exptl_crystal_size_max 0.3
_exptl_crystal_size_mid 0.23
_exptl_crystal_size_min 0.19
_refine_diff_density_max 1.717
_refine_diff_density_min -1.639
_refine_diff_density_rms 0.093
_refine_ls_extinction_method none
_refine_ls_goodness_of_fit_all 0.917
_refine_ls_goodness_of_fit_obs 1.033
_refine_ls_hydrogen_treatment noref
_refine_ls_matrix_type full
_refine_ls_number_parameters 542
_refine_ls_number_reflns 9200
_refine_ls_number_restraints 0
_refine_ls_restrained_S_all 1.014
_refine_ls_restrained_S_obs 1.033
_refine_ls_R_factor_all 0.0520
_refine_ls_R_factor_obs 0.0328
_refine_ls_shift/esd_max -0.022
_refine_ls_shift/esd_mean 0.001
_refine_ls_structure_factor_coef Fsqd
_refine_ls_weighting_details 'w=1/[\s^2^(Fo^2^)+(0.0339P)^2^+0.0000P] where P=(Fo^2^+2Fc^2^)/3'
_refine_ls_weighting_scheme calc
_refine_ls_wR_factor_all 0.0822
_refine_ls_wR_factor_obs 0.0707
_reflns_number_observed 6708
_reflns_number_total 9213
_reflns_observed_criterion >2sigma(I)
_cod_data_source_file B801380sup1.cif
_cod_data_source_block hansi18
_cod_depositor_comments
;
The following automatic conversions were performed:

'_refine_ls_weighting_scheme' value 'calc
w=1/[\s^2^(Fo^2^)+(0.0339P)^2^+0.0000P] where P=(Fo^2^+2Fc^2^)/3' was
changed to 'calc'. New tag '_refine_ls_weighting_details' was
created. The value of the new tag was set to
'w=1/[\s^2^(Fo^2^)+(0.0339P)^2^+0.0000P] where P=(Fo^2^+2Fc^2^)/3'.

Automatic conversion script
Id: cif_fix_values 3143 2015-03-26 13:38:13Z robertas 
;
_cod_original_cell_volume 4754.4(14)
_cod_database_code 7027908

loop_
_symmetry_equiv_pos_as_xyz
'x, y, z'
'-x+1/2, y+1/2, -z+1/2'
'-x, -y, -z'
'x-1/2, -y-1/2, z-1/2'

loop_
_atom_site_aniso_label
_atom_site_aniso_U_11
_atom_site_aniso_U_22
_atom_site_aniso_U_33
_atom_site_aniso_U_23
_atom_site_aniso_U_13
_atom_site_aniso_U_12
Mo1 0.02123(15) 0.0288(2) 0.0227(2) 0.0036(2) 0.00772(13) 0.00237(14)
C11 0.101(4) 0.030(3) 0.054(3) 0.004(3) 0.034(3) -0.015(3)
C12 0.038(2) 0.051(3) 0.052(3) 0.022(3) 0.017(2) -0.011(2)
C13 0.072(3) 0.045(3) 0.050(3) 0.005(3) 0.043(3) -0.006(3)
C14 0.056(3) 0.091(5) 0.029(3) 0.034(3) -0.004(2) -0.027(3)
C15 0.072(4) 0.062(4) 0.091(5) 0.053(4) 0.050(4) 0.034(3)
C1 0.025(2) 0.054(3) 0.025(2) 0.001(2) 0.002(2) -0.002(2)
O1 0.055(2) 0.049(2) 0.047(2) -0.002(2) 0.005(2) -0.015(2)
C2 0.043(3) 0.075(4) 0.036(3) 0.002(3) 0.015(2) 0.007(3)
O2 0.034(2) 0.172(5) 0.080(3) -0.008(3) 0.033(2) 0.005(2)
C3 0.037(2) 0.027(3) 0.046(3) 0.004(2) 0.017(2) 0.001(2)
O3 0.073(2) 0.049(2) 0.040(2) -0.012(2) 0.027(2) -0.007(2)
Mo2 0.0312(2) 0.0246(2) 0.0223(2) 0.0000(2) 0.00961(14) 0.00209(14)
C21 0.040(2) 0.054(3) 0.034(3) -0.014(2) 0.002(2) 0.003(2)
C22 0.061(3) 0.101(5) 0.023(3) 0.013(3) 0.009(2) 0.001(3)
C23 0.070(4) 0.045(4) 0.059(4) 0.027(3) -0.019(3) 0.001(3)
C24 0.044(3) 0.064(4) 0.048(3) -0.012(3) -0.005(2) 0.032(3)
C25 0.023(2) 0.064(4) 0.047(3) 0.006(3) 0.005(2) 0.009(2)
C4 0.035(2) 0.031(3) 0.037(3) 0.001(2) 0.011(2) 0.004(2)
O4 0.064(2) 0.045(2) 0.032(2) -0.012(2) 0.016(2) 0.005(2)
C5 0.044(2) 0.030(3) 0.037(2) -0.005(2) 0.022(2) -0.010(2)
O5 0.056(2) 0.038(2) 0.079(2) -0.004(2) 0.048(2) 0.000(2)
P1 0.0548(7) 0.0274(7) 0.0542(8) -0.0017(6) 0.0309(6) -0.0058(6)
C31 0.055(3) 0.043(3) 0.094(4) -0.012(3) 0.032(3) -0.017(3)
C32 0.087(4) 0.027(3) 0.098(4) -0.007(3) 0.049(3) -0.005(3)
C33 0.113(5) 0.060(4) 0.098(5) 0.002(4) 0.075(4) -0.023(4)
Ge1 0.0217(2) 0.0267(2) 0.0254(2) 0.0001(2) 0.0080(2) 0.0002(2)
Cl1 0.0334(5) 0.0364(7) 0.0526(7) -0.0057(6) 0.0034(5) -0.0075(5)
Cl2 0.0450(6) 0.0552(8) 0.0483(7) 0.0056(6) 0.0319(5) 0.0097(5)
Mo3 0.0676(3) 0.0296(2) 0.0253(2) 0.0028(2) 0.0232(2) 0.0040(2)
C41 0.149(6) 0.061(4) 0.074(5) -0.038(4) 0.071(5) -0.027(4)
C42 0.283(13) 0.031(4) 0.137(9) -0.012(5) 0.162(9) -0.010(6)
C43 0.257(12) 0.063(6) 0.086(6) 0.043(5) 0.118(8) 0.095(7)
C44 0.111(5) 0.092(5) 0.060(4) -0.009(4) 0.045(4) 0.046(4)
C45 0.103(4) 0.059(4) 0.041(3) -0.003(3) 0.040(3) 0.014(3)
C6 0.048(3) 0.058(4) 0.049(3) 0.002(3) 0.033(2) 0.001(3)
O6 0.086(3) 0.082(3) 0.122(4) -0.024(3) 0.069(3) -0.043(3)
C7 0.049(3) 0.063(4) 0.038(3) 0.005(3) 0.013(2) -0.005(3)
O7 0.055(2) 0.111(4) 0.064(3) 0.033(3) 0.011(2) 0.012(2)
C8 0.080(4) 0.047(4) 0.050(3) -0.011(3) 0.021(3) -0.033(3)
O8 0.094(3) 0.120(4) 0.072(3) -0.025(3) 0.049(2) -0.059(3)
Mo4 0.0270(2) 0.0271(2) 0.0250(2) -0.0021(2) 0.00985(13) -0.00447(14)
C51 0.048(3) 0.069(4) 0.032(3) -0.002(3) 0.002(2) -0.010(3)
C52 0.053(3) 0.066(4) 0.049(3) -0.035(3) 0.004(3) -0.012(3)
C53 0.084(4) 0.051(4) 0.076(5) -0.006(3) 0.006(3) -0.041(3)
C54 0.035(3) 0.112(6) 0.062(4) 0.008(4) 0.013(3) -0.033(3)
C55 0.032(2) 0.086(5) 0.041(3) -0.006(3) 0.001(2) 0.007(3)
C9 0.042(2) 0.039(3) 0.043(3) -0.004(2) 0.022(2) 0.010(2)
O9 0.090(3) 0.065(3) 0.042(2) 0.018(2) 0.026(2) 0.044(2)
C10 0.057(3) 0.056(4) 0.039(3) -0.010(2) 0.023(2) -0.019(3)
O10 0.116(3) 0.074(3) 0.081(3) -0.008(2) 0.047(3) -0.058(3)
C61 0.077(4) 0.157(7) 0.064(4) -0.006(4) 0.052(3) 0.023(4)
C62 0.099(5) 0.106(6) 0.058(4) -0.010(4) 0.025(3) 0.047(4)
C63 0.032(3) 0.176(8) 0.074(4) -0.029(5) 0.022(3) -0.006(4)
P2 0.0430(6) 0.0826(11) 0.0393(7) -0.0120(7) 0.0195(6) 0.0104(7)
Ge2 0.0659(3) 0.0486(3) 0.0274(2) 0.0087(2) 0.0201(2) 0.0285(3)
Cl3 0.120(5) 0.027(2) 0.046(2) 0.0097(12) 0.038(2) 0.008(2)
Cl4 0.045(2) 0.111(5) 0.067(2) 0.003(3) 0.030(2) 0.027(3)
Cl3A 0.198(11) 0.052(3) 0.064(3) 0.033(3) 0.083(5) 0.062(5)
Cl4A 0.031(2) 0.165(9) 0.051(2) -0.011(3) 0.0189(13) 0.013(3)

loop_
_atom_site_label
_atom_site_type_symbol
_atom_site_fract_x
_atom_site_fract_y
_atom_site_fract_z
_atom_site_U_iso_or_equiv
_atom_site_thermal_displace_type
_atom_site_occupancy
_atom_site_calc_flag
_atom_site_refinement_flags
_atom_site_disorder_group
Mo1 Mo 0.07022(2) 0.89825(2) -0.27407(2) 0.02498(9) Uani 1 d . .
C11 C 0.1223(4) 1.0309(3) -0.2861(3) 0.0622(15) Uani 1 d . .
H11 H 0.1411(4) 1.0710(3) -0.2439(3) 0.080 Uiso 1 calc R .
C12 C 0.1703(3) 0.9702(3) -0.2983(3) 0.0481(13) Uani 1 d . .
H12 H 0.2281(3) 0.9614(3) -0.2655(3) 0.080 Uiso 1 calc R .
C13 C 0.1213(3) 0.9238(3) -0.3663(3) 0.0497(13) Uani 1 d . .
H13 H 0.1395(3) 0.8783(3) -0.3877(3) 0.080 Uiso 1 calc R .
C14 C 0.0398(3) 0.9567(4) -0.3973(3) 0.067(2) Uani 1 d . .
H14 H -0.0071(3) 0.9377(4) -0.4437(3) 0.080 Uiso 1 calc R .
C15 C 0.0410(3) 1.0235(4) -0.3462(4) 0.070(2) Uani 1 d . .
H15 H -0.0052(3) 1.0572(4) -0.3520(4) 0.080 Uiso 1 calc R .
C1 C 0.0326(2) 0.7805(3) -0.3043(2) 0.0383(11) Uani 1 d . .
O1 O 0.0053(2) 0.7148(2) -0.3268(2) 0.0570(9) Uani 1 d . .
C2 C -0.0426(3) 0.8967(4) -0.2782(3) 0.0525(13) Uani 1 d . .
O2 O -0.1062(2) 0.8949(3) -0.2780(2) 0.093(2) Uani 1 d . .
C3 C 0.0927(2) 0.9202(3) -0.1614(3) 0.0372(10) Uani 1 d . .
O3 O 0.1019(2) 0.9384(2) -0.0989(2) 0.0532(9) Uani 1 d . .
Mo2 Mo 0.20505(2) 0.66581(2) -0.09962(2) 0.02686(9) Uani 1 d . .
C21 C 0.3137(3) 0.7236(3) 0.0119(3) 0.0484(13) Uani 1 d . .
H21 H 0.3107(3) 0.7802(3) 0.0271(3) 0.080 Uiso 1 calc R .
C22 C 0.2868(3) 0.6531(4) 0.0374(3) 0.065(2) Uani 1 d . .
H22 H 0.2619(3) 0.6526(4) 0.0730(3) 0.080 Uiso 1 calc R .
C23 C 0.3030(3) 0.5820(4) 0.0008(3) 0.075(2) Uani 1 d . .
H23 H 0.2906(3) 0.5251(4) 0.0075(3) 0.080 Uiso 1 calc R .
C24 C 0.3401(3) 0.6093(4) -0.0467(3) 0.062(2) Uani 1 d . .
H24 H 0.3578(3) 0.5746(4) -0.0777(3) 0.080 Uiso 1 calc R .
C25 C 0.3466(2) 0.6970(3) -0.0405(3) 0.0488(13) Uani 1 d . .
H25 H 0.3692(2) 0.7326(3) -0.0669(3) 0.080 Uiso 1 calc R .
C4 C 0.1707(2) 0.6224(3) -0.2089(3) 0.0362(10) Uani 1 d . .
O4 O 0.1543(2) 0.5917(2) -0.2695(2) 0.0488(8) Uani 1 d . .
C5 C 0.1080(3) 0.7256(3) -0.1009(2) 0.0353(10) Uani 1 d . .
O5 O 0.0530(2) 0.7593(2) -0.0973(2) 0.0509(8) Uani 1 d . .
P1 P 0.10674(8) 0.55187(8) -0.11166(8) 0.0430(3) Uani 1 d . .
C31 C 0.0047(3) 0.5645(3) -0.1930(3) 0.064(2) Uani 1 d . .
H31A H 0.0096(3) 0.5724(3) -0.2427(3) 0.080 Uiso 1 calc R .
H31B H -0.0225(3) 0.6138(3) -0.1832(3) 0.080 Uiso 1 calc R .
H31C H -0.0287(3) 0.5140(3) -0.1973(3) 0.080 Uiso 1 calc R .
C32 C 0.1372(3) 0.4460(3) -0.1272(4) 0.068(2) Uani 1 d . .
H32A H 0.1930(3) 0.4331(3) -0.0852(4) 0.080 Uiso 1 calc R .
H32B H 0.1379(3) 0.4434(3) -0.1793(4) 0.080 Uiso 1 calc R .
H32C H 0.0972(3) 0.4049(3) -0.1255(4) 0.080 Uiso 1 calc R .
C33 C 0.0854(4) 0.5383(4) -0.0266(4) 0.079(2) Uani 1 d . .
H33A H 0.1380(4) 0.5308(4) 0.0215(4) 0.080 Uiso 1 calc R .
H33B H 0.0502(4) 0.4884(4) -0.0347(4) 0.080 Uiso 1 calc R .
H33C H 0.0564(4) 0.5882(4) -0.0206(4) 0.080 Uiso 1 calc R .
Ge1 Ge 0.19601(2) 0.79957(3) -0.18283(2) 0.02550(10) Uani 1 d . .
Cl1 Cl 0.29285(6) 0.89706(7) -0.10328(7) 0.0465(3) Uani 1 d . .
Cl2 Cl 0.26361(6) 0.77140(8) -0.25870(7) 0.0454(3) Uani 1 d . .
Mo3 Mo 0.34649(3) 0.31313(3) 0.31792(2) 0.03983(11) Uani 1 d . .
C41 C 0.3749(5) 0.4167(4) 0.4144(4) 0.087(2) Uani 1 d . .
H41 H 0.4300(5) 0.4233(4) 0.4556(4) 0.080 Uiso 1 calc R .
C42 C 0.3403(7) 0.4585(4) 0.3383(6) 0.125(4) Uani 1 d . .
H42 H 0.3672(7) 0.4978(4) 0.3190(6) 0.080 Uiso 1 calc R .
C43 C 0.2598(7) 0.4292(5) 0.2994(5) 0.120(4) Uani 1 d . .
H43 H 0.2215(7) 0.4459(5) 0.2472(5) 0.080 Uiso 1 calc R .
C44 C 0.2417(4) 0.3734(4) 0.3449(4) 0.085(2) Uani 1 d . .
H44 H 0.1901(4) 0.3453(4) 0.3305(4) 0.080 Uiso 1 calc R .
C45 C 0.3139(4) 0.3656(4) 0.4171(3) 0.065(2) Uani 1 d . .
H45 H 0.3198(4) 0.3307(4) 0.4606(3) 0.080 Uiso 1 calc R .
C6 C 0.2909(3) 0.2020(4) 0.2874(3) 0.0478(12) Uani 1 d . .
O6 O 0.2593(2) 0.1379(3) 0.2741(3) 0.0880(14) Uani 1 d . .
C7 C 0.4318(3) 0.2335(4) 0.3874(3) 0.0524(13) Uani 1 d . .
O7 O 0.4803(2) 0.1845(3) 0.4263(2) 0.0822(13) Uani 1 d . .
C8 C 0.4313(3) 0.3228(3) 0.2794(3) 0.062(2) Uani 1 d . .
O8 O 0.4845(3) 0.3294(3) 0.2593(2) 0.0909(15) Uani 1 d . .
Mo4 Mo 0.29991(2) 0.19468(2) 0.06440(2) 0.02698(9) Uani 1 d . .
C51 C 0.2001(3) 0.1944(4) -0.0700(3) 0.0554(14) Uani 1 d . .
H51 H 0.2035(3) 0.2310(4) -0.1087(3) 0.080 Uiso 1 calc R .
C52 C 0.2336(3) 0.1131(4) -0.0510(3) 0.063(2) Uani 1 d . .
H52 H 0.2647(3) 0.0854(4) -0.0742(3) 0.080 Uiso 1 calc R .
C53 C 0.2140(4) 0.0792(4) 0.0075(4) 0.081(2) Uani 1 d . .
H53 H 0.2286(4) 0.0247(4) 0.0306(4) 0.080 Uiso 1 calc R .
C54 C 0.1697(3) 0.1390(5) 0.0254(3) 0.073(2) Uani 1 d . .
H54 H 0.1484(3) 0.1326(5) 0.0635(3) 0.080 Uiso 1 calc R .
C55 C 0.1607(3) 0.2118(4) -0.0213(3) 0.059(2) Uani 1 d . .
H55 H 0.1332(3) 0.2627(4) -0.0200(3) 0.080 Uiso 1 calc R .
C9 C 0.3647(3) 0.1477(3) 0.1704(3) 0.0401(11) Uani 1 d . .
O9 O 0.4030(2) 0.1147(2) 0.2312(2) 0.0671(11) Uani 1 d . .
C10 C 0.3551(3) 0.2978(3) 0.0553(3) 0.0499(13) Uani 1 d . .
O10 O 0.3840(3) 0.3568(3) 0.0418(2) 0.0890(14) Uani 1 d . .
C61 C 0.4397(3) 0.1655(5) -0.0274(3) 0.092(2) Uani 1 d . .
H61A H 0.4316(3) 0.2260(5) -0.0393(3) 0.080 Uiso 1 calc R .
H61B H 0.3983(3) 0.1335(5) -0.0723(3) 0.080 Uiso 1 calc R .
H61C H 0.4959(3) 0.1492(5) -0.0190(3) 0.080 Uiso 1 calc R .
C62 C 0.4441(4) 0.0320(4) 0.0729(3) 0.091(2) Uani 1 d . .
H62A H 0.4386(4) 0.0131(4) 0.1203(3) 0.080 Uiso 1 calc R .
H62B H 0.5002(4) 0.0189(4) 0.0790(3) 0.080 Uiso 1 calc R .
H62C H 0.4026(4) 0.0031(4) 0.0257(3) 0.080 Uiso 1 calc R .
C63 C 0.5233(3) 0.1829(5) 0.1396(3) 0.095(3) Uani 1 d . .
H63A H 0.5219(3) 0.2447(5) 0.1396(3) 0.080 Uiso 1 calc R .
H63B H 0.5704(3) 0.1638(5) 0.1304(3) 0.080 Uiso 1 calc R .
H63C H 0.5296(3) 0.1618(5) 0.1913(3) 0.080 Uiso 1 calc R .
P2 P 0.42727(7) 0.14325(11) 0.06138(7) 0.0545(4) Uani 1 d . .
Ge2 Ge 0.27456(3) 0.29946(4) 0.15914(3) 0.04749(14) Uani 1 d . .
Cl3 Cl 0.3039(7) 0.4394(2) 0.1311(2) 0.064(2) Uani 0.52(2) d P 1
Cl4 Cl 0.1483(4) 0.3227(7) 0.1287(3) 0.072(2) Uani 0.52(2) d P 1
Cl3A Cl 0.2468(12) 0.4266(5) 0.1136(5) 0.095(4) Uani 0.48(2) d P 2
Cl4A Cl 0.1316(3) 0.2730(10) 0.1359(3) 0.082(3) Uani 0.48(2) d P 2

loop_
_atom_type_symbol
_atom_type_description
_atom_type_scat_dispersion_real
_atom_type_scat_dispersion_imag
_atom_type_scat_source
C C 0.0033 0.0016 'International Tables Vol C Tables 4.2.6.8 and 6.1.1.4'
H H 0.0000 0.0000 'International Tables Vol C Tables 4.2.6.8 and 6.1.1.4'
O O 0.0106 0.0060 'International Tables Vol C Tables 4.2.6.8 and 6.1.1.4'
P P 0.1023 0.0942 'International Tables Vol C Tables 4.2.6.8 and 6.1.1.4'
Cl Cl 0.1484 0.1585 'International Tables Vol C Tables 4.2.6.8 and 6.1.1.4'
Mo Mo -1.8250 0.6880 'International Tables Vol C Tables 4.2.6.8 and 6.1.1.4'
Ge Ge 0.0810 1.8010 'International Tables Vol C Tables 4.2.6.8 and 6.1.1.4'

loop_
_geom_angle_atom_site_label_1
_geom_angle_atom_site_label_2
_geom_angle_atom_site_label_3
_geom_angle
C1 Mo1 C2 76.5(2)
C1 Mo1 C3 110.5(2)
C2 Mo1 C3 76.7(2)
C1 Mo1 C14 101.1(2)
C2 Mo1 C14 100.3(2)
C3 Mo1 C14 146.2(2)
C1 Mo1 C13 98.5(2)
C2 Mo1 C13 134.6(2)
C3 Mo1 C13 142.6(2)
C14 Mo1 C13 35.5(2)
C1 Mo1 C15 132.7(2)
C2 Mo1 C15 91.4(2)
C3 Mo1 C15 110.6(2)
C14 Mo1 C15 35.6(2)
C13 Mo1 C15 58.7(2)
C1 Mo1 C12 126.9(2)
C2 Mo1 C12 148.6(2)
C3 Mo1 C12 107.8(2)
C14 Mo1 C12 58.2(2)
C13 Mo1 C12 34.9(2)
C15 Mo1 C12 57.6(2)
C1 Mo1 C11 156.3(2)
C2 Mo1 C11 116.5(2)
C3 Mo1 C11 92.3(2)
C14 Mo1 C11 58.4(2)
C13 Mo1 C11 58.0(2)
C15 Mo1 C11 34.7(2)
C12 Mo1 C11 34.2(2)
C1 Mo1 Ge1 73.25(11)
C2 Mo1 Ge1 125.21(15)
C3 Mo1 Ge1 72.87(12)
C14 Mo1 Ge1 129.5(2)
C13 Mo1 Ge1 94.63(13)
C15 Mo1 Ge1 141.83(14)
C12 Mo1 Ge1 84.73(12)
C11 Mo1 Ge1 109.31(15)
C12 C11 C15 108.2(5)
C12 C11 Mo1 72.1(3)
C15 C11 Mo1 71.7(3)
C11 C12 C13 109.5(4)
C11 C12 Mo1 73.8(3)
C13 C12 Mo1 71.9(2)
C12 C13 C14 107.4(5)
C12 C13 Mo1 73.1(3)
C14 C13 Mo1 72.3(3)
C13 C14 C15 107.0(4)
C13 C14 Mo1 72.3(2)
C15 C14 Mo1 72.7(3)
C11 C15 C14 107.9(5)
C11 C15 Mo1 73.6(3)
C14 C15 Mo1 71.7(3)
O1 C1 Mo1 174.6(4)
O2 C2 Mo1 177.7(4)
O3 C3 Mo1 174.6(4)
C5 Mo2 C4 106.6(2)
C5 Mo2 C21 101.8(2)
C4 Mo2 C21 145.1(2)
C5 Mo2 C25 132.2(2)
C4 Mo2 C25 110.0(2)
C21 Mo2 C25 35.4(2)
C5 Mo2 C22 100.2(2)
C4 Mo2 C22 149.6(2)
C21 Mo2 C22 34.6(2)
C25 Mo2 C22 58.2(2)
C5 Mo2 C23 128.9(2)
C4 Mo2 C23 114.4(2)
C21 Mo2 C23 58.0(2)
C25 Mo2 C23 57.8(2)
C22 Mo2 C23 35.3(2)
C5 Mo2 C24 157.9(2)
C4 Mo2 C24 95.5(2)
C21 Mo2 C24 58.3(2)
C25 Mo2 C24 34.8(2)
C22 Mo2 C24 58.3(2)
C23 Mo2 C24 34.6(2)
C5 Mo2 P1 76.25(12)
C4 Mo2 P1 76.51(13)
C21 Mo2 P1 130.77(14)
C25 Mo2 P1 141.60(13)
C22 Mo2 P1 96.5(2)
C23 Mo2 P1 84.7(2)
C24 Mo2 P1 108.6(2)
C5 Mo2 Ge1 77.17(12)
C4 Mo2 Ge1 75.90(13)
C21 Mo2 Ge1 91.23(14)
C25 Mo2 Ge1 82.96(13)
C22 Mo2 Ge1 124.9(2)
C23 Mo2 Ge1 140.7(2)
C24 Mo2 Ge1 110.2(2)
P1 Mo2 Ge1 133.88(3)
C22 C21 C25 108.2(5)
C22 C21 Mo2 73.1(3)
C25 C21 Mo2 72.4(2)
C21 C22 C23 107.6(5)
C21 C22 Mo2 72.4(3)
C23 C22 Mo2 72.6(3)
C24 C23 C22 108.5(5)
C24 C23 Mo2 73.1(3)
C22 C23 Mo2 72.1(3)
C23 C24 C25 107.7(5)
C23 C24 Mo2 72.3(3)
C25 C24 Mo2 71.8(2)
C24 C25 C21 108.1(5)
C24 C25 Mo2 73.4(3)
C21 C25 Mo2 72.2(2)
O4 C4 Mo2 174.6(4)
O5 C5 Mo2 176.3(4)
C31 P1 C33 103.1(3)
C31 P1 C32 103.3(3)
C33 P1 C32 103.0(3)
C31 P1 Mo2 114.4(2)
C33 P1 Mo2 115.3(2)
C32 P1 Mo2 116.0(2)
Cl2 Ge1 Cl1 94.55(5)
Cl2 Ge1 Mo2 107.67(4)
Cl1 Ge1 Mo2 109.35(4)
Cl2 Ge1 Mo1 104.35(3)
Cl1 Ge1 Mo1 101.59(4)
Mo2 Ge1 Mo1 132.79(2)
C8 Mo3 C7 78.0(2)
C8 Mo3 C6 109.7(2)
C7 Mo3 C6 76.3(2)
C8 Mo3 C41 107.0(2)
C7 Mo3 C41 95.8(2)
C6 Mo3 C41 139.7(2)
C8 Mo3 C45 140.7(2)
C7 Mo3 C45 95.6(2)
C6 Mo3 C45 106.1(2)
C41 Mo3 C45 34.4(2)
C8 Mo3 C43 117.2(3)
C7 Mo3 C43 151.3(2)
C6 Mo3 C43 116.4(3)
C41 Mo3 C43 57.3(3)
C45 Mo3 C43 56.8(2)
C8 Mo3 C44 150.6(3)
C7 Mo3 C44 125.5(2)
C6 Mo3 C44 94.5(2)
C41 Mo3 C44 57.8(2)
C45 Mo3 C44 34.9(2)
C43 Mo3 C44 33.8(2)
C8 Mo3 C42 94.7(3)
C7 Mo3 C42 127.1(3)
C6 Mo3 C42 150.2(3)
C41 Mo3 C42 35.9(2)
C45 Mo3 C42 58.3(2)
C43 Mo3 C42 34.2(3)
C44 Mo3 C42 57.7(3)
C8 Mo3 Ge2 70.59(14)
C7 Mo3 Ge2 122.31(15)
C6 Mo3 Ge2 70.93(14)
C41 Mo3 Ge2 138.8(2)
C45 Mo3 Ge2 138.28(14)
C43 Mo3 Ge2 86.4(2)
C44 Mo3 Ge2 103.5(2)
C42 Mo3 Ge2 103.0(2)
C45 C41 C42 107.8(7)
C45 C41 Mo3 72.9(3)
C42 C41 Mo3 72.9(4)
C43 C42 C41 105.0(7)
C43 C42 Mo3 72.3(4)
C41 C42 Mo3 71.2(4)
C44 C43 C42 111.8(8)
C44 C43 Mo3 73.7(4)
C42 C43 Mo3 73.6(5)
C43 C44 C45 106.7(7)
C43 C44 Mo3 72.4(4)
C45 C44 Mo3 71.8(3)
C41 C45 C44 108.7(6)
C41 C45 Mo3 72.7(3)
C44 C45 Mo3 73.3(3)
O6 C6 Mo3 176.1(5)
O7 C7 Mo3 177.6(5)
O8 C8 Mo3 177.3(4)
C9 Mo4 C10 108.2(2)
C9 Mo4 C54 104.0(2)
C10 Mo4 C54 141.0(2)
C9 Mo4 C55 136.6(2)
C10 Mo4 C55 105.8(2)
C54 Mo4 C55 35.9(2)
C9 Mo4 C53 98.1(2)
C10 Mo4 C53 151.2(2)
C54 Mo4 C53 34.5(2)
C55 Mo4 C53 58.8(2)
C9 Mo4 C52 123.9(2)
C10 Mo4 C52 116.9(2)
C54 Mo4 C52 57.5(2)
C55 Mo4 C52 58.2(2)
C53 Mo4 C52 34.8(2)
C9 Mo4 C51 156.2(2)
C10 Mo4 C51 94.8(2)
C54 Mo4 C51 58.3(2)
C55 Mo4 C51 35.1(2)
C53 Mo4 C51 58.2(2)
C52 Mo4 C51 34.7(2)
C9 Mo4 P2 75.74(12)
C10 Mo4 P2 76.5(2)
C54 Mo4 P2 133.8(2)
C55 Mo4 P2 139.01(14)
C53 Mo4 P2 99.3(2)
C52 Mo4 P2 83.79(14)
C51 Mo4 P2 104.44(14)
C9 Mo4 Ge2 75.95(13)
C10 Mo4 Ge2 76.80(14)
C54 Mo4 Ge2 90.3(2)
C55 Mo4 Ge2 86.48(14)
C53 Mo4 Ge2 122.3(2)
C52 Mo4 Ge2 143.96(14)
C51 Mo4 Ge2 116.68(14)
P2 Mo4 Ge2 132.16(4)
C52 C51 C55 107.4(5)
C52 C51 Mo4 72.1(3)
C55 C51 Mo4 70.6(2)
C53 C52 C51 109.1(6)
C53 C52 Mo4 72.0(3)
C51 C52 Mo4 73.2(3)
C54 C53 C52 107.3(6)
C54 C53 Mo4 71.2(3)
C52 C53 Mo4 73.2(3)
C53 C54 C55 109.6(6)
C53 C54 Mo4 74.3(3)
C55 C54 Mo4 72.8(3)
C51 C55 C54 106.6(5)
C51 C55 Mo4 74.3(3)
C54 C55 Mo4 71.3(3)
O9 C9 Mo4 175.6(4)
O10 C10 Mo4 173.0(4)
C62 P2 C61 102.8(3)
C62 P2 C63 101.4(3)
C61 P2 C63 102.6(3)
C62 P2 Mo4 115.8(2)
C61 P2 Mo4 116.8(2)
C63 P2 Mo4 115.3(2)
Cl4 Ge2 Cl3 95.2(2)
Cl3A Ge2 Cl4A 92.9(2)
Cl4 Ge2 Mo4 114.6(2)
Cl3A Ge2 Mo4 113.93(11)
Cl3 Ge2 Mo4 108.8(2)
Cl4A Ge2 Mo4 104.6(2)
Cl4 Ge2 Mo3 102.64(14)
Cl3A Ge2 Mo3 106.0(3)
Cl3 Ge2 Mo3 97.08(10)
Cl4A Ge2 Mo3 99.47(13)
Mo4 Ge2 Mo3 131.51(2)

loop_
_geom_bond_atom_site_label_1
_geom_bond_atom_site_label_2
_geom_bond_distance
Mo1 C1 1.982(5)
Mo1 C2 1.985(5)
Mo1 C3 1.992(5)
Mo1 C14 2.314(4)
Mo1 C13 2.314(4)
Mo1 C15 2.327(5)
Mo1 C12 2.330(4)
Mo1 C11 2.351(5)
Mo1 Ge1 2.6509(6)
C11 C12 1.375(7)
C11 C15 1.395(8)
C12 C13 1.394(6)
C13 C14 1.409(7)
C14 C15 1.420(8)
C1 O1 1.148(5)
C2 O2 1.139(5)
C3 O3 1.143(5)
Mo2 C5 1.969(5)
Mo2 C4 1.979(5)
Mo2 C21 2.321(4)
Mo2 C25 2.324(4)
Mo2 C22 2.330(4)
Mo2 C23 2.335(5)
Mo2 C24 2.345(4)
Mo2 P1 2.4607(13)
Mo2 Ge1 2.5928(7)
C21 C22 1.382(7)
C21 C25 1.411(6)
C22 C23 1.414(8)
C23 C24 1.391(8)
C24 C25 1.397(7)
C4 O4 1.146(5)
C5 O5 1.147(5)
P1 C31 1.797(5)
P1 C33 1.804(5)
P1 C32 1.827(5)
Ge1 Cl2 2.2770(11)
Ge1 Cl1 2.3076(11)
Mo3 C8 1.950(6)
Mo3 C7 1.964(5)
Mo3 C6 1.979(6)
Mo3 C41 2.325(5)
Mo3 C45 2.327(5)
Mo3 C43 2.331(7)
Mo3 C44 2.347(6)
Mo3 C42 2.348(7)
Mo3 Ge2 2.6717(8)
C41 C45 1.377(8)
C41 C42 1.439(10)
C42 C43 1.375(12)
C43 C44 1.361(9)
C44 C45 1.401(8)
C6 O6 1.137(6)
C7 O7 1.153(6)
C8 O8 1.171(6)
Mo4 C9 1.948(5)
Mo4 C10 1.955(5)
Mo4 C54 2.286(4)
Mo4 C55 2.305(4)
Mo4 C53 2.324(5)
Mo4 C52 2.340(5)
Mo4 C51 2.353(4)
Mo4 P2 2.4424(13)
Mo4 Ge2 2.6098(7)
C51 C52 1.399(7)
C51 C55 1.404(7)
C52 C53 1.395(8)
C53 C54 1.368(9)
C54 C55 1.413(8)
C9 O9 1.160(5)
C10 O10 1.150(6)
C61 P2 1.804(5)
C62 P2 1.786(6)
C63 P2 1.806(5)
Ge2 Cl4 2.102(6)
Ge2 Cl3A 2.159(5)
Ge2 Cl3 2.391(4)
Ge2 Cl4A 2.432(7)
